data_2201580
loop_
_publ_author_name
' Yasushi Kawai '
' Motoko Hayashi '
' Norihiro Tokitoh '

_publ_section_title
;
 Propanone 2-chloro-4,6-dinitrophenylhydrazone
;
_journal_issue 10
_journal_name_full 'Acta Crystallographica Section E'
_journal_page_first o1098
_journal_page_last o1099
_journal_paper_doi 10.1107/S1600536802016483
_journal_volume 58
_journal_year 2002
_chemical_formula_moiety 'C9 H9 Cl N4 O4 '
_chemical_formula_sum 'C9 H9 Cl N4 O4'
_chemical_formula_weight 272.65
_chemical_name_systematic
;
propane-2-one 6-chloro-2,4-dinitrophenylhydrazone
;
_space_group_IT_number 14
_symmetry_cell_setting monoclinic
_symmetry_space_group_name_Hall '-P 2yab'
_symmetry_space_group_name_H-M 'P 1 21/a 1'
_cell_angle_alpha 90
_cell_angle_beta 115.557(5)
_cell_angle_gamma 90
_cell_formula_units_Z 4
_cell_length_a 8.6057(11)
_cell_length_b 16.1100(10)
_cell_length_c 8.9967(11)
_cell_measurement_reflns_used 3753
_cell_measurement_temperature 93.1
_cell_measurement_theta_max 13.7
_cell_measurement_theta_min 1.5
_cell_volume 1125.2(2)
_computing_cell_refinement CrystalClear
_computing_data_collection 'CrystalClear (Rigaku/MSC and Rigaku Corporation, 2001)'
_computing_data_reduction 'CrystalStructure (Rigaku/MSC and Rigaku Corporation, 2001)'
_computing_molecular_graphics 'ORTEPII (Johnson, 1976)'
_computing_publication_material 'please supply'
_computing_structure_refinement 'CRYSTALS (Watkin et al., 1999)'
_computing_structure_solution 'SIR97 (Altomare et al., 1999)'
_diffrn_ambient_temperature 93.1
_diffrn_detector_area_resol_mean 14.62
_diffrn_measured_fraction_theta_full 1.0000
_diffrn_measured_fraction_theta_max 1.0000
_diffrn_measurement_device_type 'Rigaku Mercury'
_diffrn_measurement_method \w
_diffrn_radiation_type 'Mo K\a'
_diffrn_radiation_wavelength 0.7107
_diffrn_reflns_av_R_equivalents 0.020
_diffrn_reflns_limit_h_max 9
_diffrn_reflns_limit_h_min -11
_diffrn_reflns_limit_k_max 20
_diffrn_reflns_limit_k_min -20
_diffrn_reflns_limit_l_max 11
_diffrn_reflns_limit_l_min -11
_diffrn_reflns_number 8602
_diffrn_reflns_theta_full 27.48
_diffrn_reflns_theta_max 27.48
_exptl_absorpt_coefficient_mu 0.353
_exptl_absorpt_correction_type none
_exptl_crystal_colour yellow
_exptl_crystal_density_diffrn 1.609
_exptl_crystal_density_method 'not measured'
_exptl_crystal_description prism
_exptl_crystal_F_000 560.00
_exptl_crystal_size_max 0.47
_exptl_crystal_size_mid 0.38
_exptl_crystal_size_min 0.22
_refine_diff_density_max 0.38
_refine_diff_density_min -0.32
_refine_ls_extinction_method none
_refine_ls_goodness_of_fit_ref 1.028
_refine_ls_hydrogen_treatment refall
_refine_ls_number_parameters 199
_refine_ls_number_reflns 2545
_refine_ls_R_factor_gt 0.0300
_refine_ls_shift/su_max 0.0040
_refine_ls_structure_factor_coef Fsqd
_refine_ls_weighting_details 'w = 1/[0.0012Fo^2^ + 1.0000\s^2^(Fo)]/(4Fo^2^)'
_refine_ls_weighting_scheme calc
_refine_ls_wR_factor_ref 0.1030
_reflns_number_gt 2376
_reflns_number_total 2545
_reflns_threshold_expression F^2^>2\s(F^2^)
_cod_data_source_file ob6175.cif
_cod_data_source_block I
_cod_original_cell_volume 1125.3(2)
_cod_original_sg_symbol_H-M 'P 21/a'
_cod_original_formula_sum 'C9 H9 Cl N4 O4 '
_cod_database_code 2201580
_cod_database_fobs_code 2201580

loop_
_symmetry_equiv_pos_as_xyz
x,y,z
-x,-y,-z
-x+1/2,y+1/2,-z
x+1/2,-y+1/2,z

loop_
_atom_site_label
_atom_site_fract_x
_atom_site_fract_y
_atom_site_fract_z
_atom_site_U_iso_or_equiv
_atom_site_adp_type
_atom_site_calc_flag
_atom_site_refinement_flags
_atom_site_occupancy
_atom_site_disorder_assembly
_atom_site_disorder_group
_atom_site_type_symbol
Cl1 0.33699(3) 0.43411(2) 0.45674(4) 0.02049(10) Uani d . 1.00 . . Cl
O1 -0.31962(12) 0.60709(6) 0.13845(12) 0.0231(3) Uani d . 1.00 . . O
O2 -0.35061(11) 0.51900(6) -0.05483(11) 0.0198(2) Uani d . 1.00 . . O
O3 -0.36916(11) 0.32077(6) 0.42289(11) 0.0197(2) Uani d . 1.00 . . O
O4 -0.11639(12) 0.27118(6) 0.58146(11) 0.0205(2) Uani d . 1.00 . . O
N1 0.00184(13) 0.60166(6) 0.08574(12) 0.0143(2) Uani d . 1.00 . . N
N2 0.09849(13) 0.54896(6) 0.21565(13) 0.0146(2) Uani d . 1.00 . . N
N3 -0.28442(12) 0.54264(6) 0.08914(13) 0.0142(2) Uani d . 1.00 . . N
N4 -0.21164(13) 0.31848(6) 0.47281(12) 0.0137(2) Uani d . 1.00 . . N
C1 -0.0154(2) 0.71643(8) -0.0845(2) 0.0197(3) Uani d . 1.00 . . C
C2 0.0865(2) 0.66020(7) 0.05650(10) 0.0144(3) Uani d . 1.00 . . C
C3 0.2764(2) 0.67653(8) 0.1505(2) 0.0182(3) Uani d . 1.00 . . C
C4 0.01700(10) 0.49174(7) 0.26720(10) 0.0120(3) Uani d . 1.00 . . C
C5 -0.16240(10) 0.48569(7) 0.21387(13) 0.0115(3) Uani d . 1.00 . . C
C6 -0.2386(2) 0.42925(7) 0.27760(10) 0.0122(3) Uani d . 1.00 . . C
C7 -0.13290(10) 0.37593(7) 0.40036(13) 0.0119(3) Uani d . 1.00 . . C
C8 0.0451(2) 0.37700(7) 0.45770(10) 0.0127(3) Uani d . 1.00 . . C
C9 0.11600(10) 0.43322(7) 0.39060(10) 0.0126(3) Uani d . 1.00 . . C
H1 -0.007(2) 0.7729(11) -0.048(2) 0.028(4) Uiso c . 1.00 . . H
H2 0.040(2) 0.7162(10) -0.158(2) 0.024(4) Uiso c . 1.00 . . H
H3 -0.137(2) 0.6948(10) -0.146(2) 0.027(4) Uiso c . 1.00 . . H
H4 0.299(2) 0.7333(11) 0.134(2) 0.029(4) Uiso c . 1.00 . . H
H5 0.320(2) 0.6666(11) 0.268(2) 0.039(5) Uiso c . 1.00 . . H
H6 0.349(2) 0.6370(12) 0.123(2) 0.035(5) Uiso c . 1.00 . . H
H7 0.206(3) 0.5449(11) 0.243(2) 0.035(5) Uiso c . 1.00 . . H
H8 -0.351(2) 0.4269(9) 0.245(2) 0.020(4) Uiso c . 1.00 . . H
H9 0.115(2) 0.3454(10) 0.537(2) 0.024(4) Uiso c . 1.00 . . H

loop_
_atom_site_aniso_label
_atom_site_aniso_U_11
_atom_site_aniso_U_22
_atom_site_aniso_U_33
_atom_site_aniso_U_12
_atom_site_aniso_U_13
_atom_site_aniso_U_23
Cl1 0.0086(2) 0.0238(2) 0.0277(2) 0.00171(10) 0.00650(10) 0.00650(11)
O1 0.0282(5) 0.0163(5) 0.0270(5) 0.0088(4) 0.0140(4) 0.0032(4)
O2 0.0156(4) 0.0250(5) 0.0140(4) -0.0017(4) 0.0018(3) 0.0006(3)
O3 0.0138(4) 0.0234(5) 0.0234(5) -0.0036(3) 0.0093(4) 0.0023(4)
O4 0.0219(5) 0.0174(5) 0.0236(5) 0.0046(3) 0.0111(4) 0.0084(3)
N1 0.0158(5) 0.0139(5) 0.0134(5) -0.0009(4) 0.0064(4) -0.0001(4)
N2 0.0109(5) 0.0149(5) 0.0176(5) -0.0008(4) 0.0058(4) 0.0026(4)
N3 0.0109(5) 0.0157(5) 0.0163(5) -0.0010(4) 0.0062(4) 0.0024(4)
N4 0.0170(5) 0.0110(5) 0.0144(5) -0.0010(4) 0.0081(4) -0.0003(4)
C1 0.0277(7) 0.0160(6) 0.0156(6) -0.0017(5) 0.0097(5) 0.0011(5)
C2 0.0182(6) 0.0138(5) 0.0136(5) -0.0017(4) 0.0091(5) -0.0036(4)
C3 0.0185(6) 0.0170(6) 0.0214(6) -0.0045(5) 0.0107(5) -0.0005(5)
C4 0.0128(6) 0.0106(5) 0.0138(5) -0.0007(4) 0.0068(4) -0.0025(4)
C5 0.0108(5) 0.0118(5) 0.0109(5) 0.0006(4) 0.0038(4) -0.0004(4)
C6 0.0105(6) 0.0124(5) 0.0136(5) -0.0011(4) 0.0049(4) -0.0015(4)
C7 0.0134(5) 0.0110(5) 0.0129(5) -0.0024(4) 0.0072(4) -0.0021(4)
C8 0.0133(5) 0.0113(5) 0.0121(5) 0.0023(4) 0.0039(4) -0.0006(4)
C9 0.0079(5) 0.0136(6) 0.0149(5) 0.0001(4) 0.0036(4) -0.0021(4)

loop_
_atom_type_symbol
_atom_type_description
_atom_type_scat_dispersion_real
_atom_type_scat_dispersion_imag
_atom_type_scat_source
Cl Cl 0.174 0.200
;
International Tables for Crystallography
(1992, Vol. C, Tables 4.2.6.8 and 6.1.1.4)
;
N N 0.011 0.006
;
International Tables for Crystallography
(1992, Vol. C, Tables 4.2.6.8 and 6.1.1.4)
;
H H 0.000 0.000
;
International Tables for Crystallography
(1992, Vol. C, Table 6.1.1.4)
;
O O 0.017 0.010
;
International Tables for Crystallography
(1992, Vol. C, Tables 4.2.6.8 and 6.1.1.4)
;
C C 0.006 0.003
;
International Tables for Crystallography
(1992, Vol. C, Tables 4.2.6.8 and 6.1.1.4)
;

loop_
_geom_angle_atom_site_label_1
_geom_angle_atom_site_label_2
_geom_angle_atom_site_label_3
_geom_angle
_geom_angle_publ_flag
N2 N1 C2 115.60(10) yes
N1 N2 C4 119.50(10) yes
N1 N2 H7 117.9(12) no
C4 N2 H7 120.6(12) no
O1 N3 O2 125.00(10) yes
O1 N3 C5 117.30(10) no
O2 N3 C5 117.50(10) no
O3 N4 O4 124.00(10) yes
O3 N4 C7 118.00(9) no
O4 N4 C7 118.00(10) no
C2 C1 H1 110.7(11) no
C2 C1 H2 107.2(10) no
H1 C1 H2 104.3(15) no
C2 C1 H3 110.1(11) no
H1 C1 H3 115.1(15) no
H2 C1 H3 108.9(15) no
N1 C2 C1 116.15(11) yes
N1 C2 C3 125.95(11) yes
C1 C2 C3 117.90(10) yes
C2 C3 H4 108.8(11) no
C2 C3 H5 113.4(12) no
H4 C3 H5 108.6(16) no
C2 C3 H6 113.2(11) no
H4 C3 H6 112.6(15) no
H5 C3 H6 100.0(16) no
N2 C4 C5 125.70(10) yes
N2 C4 C9 119.50(10) yes
C5 C4 C9 114.80(10) no
N3 C5 C4 122.10(10) yes
N3 C5 C6 114.50(10) yes
C4 C5 C6 123.40(10) no
C5 C6 C7 118.24(11) no
C5 C6 H8 122.7(10) no
C7 C6 H8 119.0(10) no
N4 C7 C6 118.60(10) yes
N4 C7 C8 119.50(10) yes
C6 C7 C8 121.90(10) no
C7 C8 C9 118.30(10) no
C7 C8 H9 124.2(10) no
C9 C8 H9 117.5(10) no
Cl1 C9 C4 117.49(9) yes
Cl1 C9 C8 119.09(9) yes
C4 C9 C8 123.40(10) no

loop_
_geom_bond_atom_site_label_1
_geom_bond_atom_site_label_2
_geom_bond_site_symmetry_1
_geom_bond_site_symmetry_2
_geom_bond_distance
_geom_bond_publ_flag
Cl1 C9 . . 1.7303(12) yes
O1 N3 . . 1.2177(14) yes
O2 N3 . . 1.2291(14) yes
O3 N4 . . 1.2310(13) yes
O4 N4 . . 1.2316(13) yes
N1 N2 . . 1.3928(14) yes
N1 C2 . . 1.2865(15) yes
N2 C4 . . 1.3552(15) yes
N2 H7 . . 0.85(2) no
N3 C5 . . 1.4787(14) no
N4 C7 . . 1.4568(14) no
C1 C2 . . 1.4961(16) yes
C1 H1 . . 0.96(2) no
C1 H2 . . 0.97(2) no
C1 H3 . . 1.01(2) no
C2 C3 . . 1.5039(16) yes
C3 H4 . . 0.96(2) no
C3 H5 . . 0.97(2) no
C3 H6 . . 0.99(2) no
C4 C5 . . 1.4088(15) yes
C4 C9 . . 1.4249(15) yes
C5 C6 . . 1.3820(15) no
C6 C7 . . 1.3848(16) no
C6 H8 . . 0.88(2) no
C7 C8 . . 1.3896(15) no
C8 C9 . . 1.3697(16) yes
C8 H9 . . 0.871(13) no

loop_
_geom_torsion_atom_site_label_1
_geom_torsion_atom_site_label_2
_geom_torsion_atom_site_label_3
_geom_torsion_atom_site_label_4
_geom_torsion
_geom_torsion_publ_flag
C2 N1 N2 C4 172.4(2) yes
N2 N1 C2 C1 179.10(10) no
N2 N1 C2 C3 -0.8(2) no
N1 N2 C4 C5 -7.9(2) yes
N1 N2 C4 C9 174.80(10) no
O1 N3 C5 C4 -88.6(2) no
O1 N3 C5 C6 88.7(2) yes
O2 N3 C5 C4 95.8(2) no
O2 N3 C5 C6 -86.8(2) no
O3 N4 C7 C6 -1.0(2) no
O3 N4 C7 C8 177.80(10) no
O4 N4 C7 C6 179.80(10) yes
O4 N4 C7 C8 -1.5(2) no
N2 C4 C5 N3 1.2(3) no
N2 C4 C5 C6 -176.0(2) no
C9 C4 C5 N3 178.70(10) no
C9 C4 C5 C6 1.5(2) no
N2 C4 C9 Cl1 -4.8(2) no
N2 C4 C9 C8 175.4(2) no
C5 C4 C9 Cl1 177.59(12) no
C5 C4 C9 C8 -2.2(2) no
N3 C5 C6 C7 -177.30(10) no
C4 C5 C6 C7 0.0(3) no
C5 C6 C7 N4 177.60(10) no
C5 C6 C7 C8 -1.1(2) no
N4 C7 C8 C9 -178.20(10) no
C6 C7 C8 C9 0.5(3) no
C7 C8 C9 Cl1 -178.54(12) no
C7 C8 C9 C4 1.3(2) no

loop_
_cod_related_entry_id
_cod_related_entry_database
_cod_related_entry_code
1 ChemSpider 21132143
